data_1007085
loop_
_publ_author_name
'Bagieu-Beucher, M'
'Durif, A'
'Guitel, J C'

_publ_section_title
;
 Ba~2~ Zn~3~ P~10~ O~30~, the first example of a Decametaphosphate Ring
;
_journal_coden_ASTM JSSCBI
_journal_name_full 'Journal of Solid State Chemistry'
_journal_page_first 248
_journal_page_last 248
_journal_paper_doi 10.1016/0022-4596(81)90388-1
_journal_volume 40
_journal_year 1981
_chemical_formula_structural 'Ba2 Zn3 P10 O30'
_chemical_formula_sum 'Ba2 O30 P10 Zn3'
_chemical_name_systematic 'Dibarium trizink catena-phosphate'
_space_group_IT_number 13
_symmetry_cell_setting monoclinic
_symmetry_Int_Tables_number 13
_symmetry_space_group_name_Hall '-P 2yac'
_symmetry_space_group_name_H-M 'P 1 2/n 1'
_cell_angle_alpha 90
_cell_angle_beta 99.65(3)
_cell_angle_gamma 90
_cell_formula_units_Z 2
_cell_length_a 21.738(15)
_cell_length_b 5.356(5)
_cell_length_c 10.748(8)
_cell_volume 1233.7
_refine_ls_R_factor_all 0.041
_cod_database_code 1007085

loop_
_symmetry_equiv_pos_as_xyz
x,y,z
-x,-y,-z
1/2-x,y,1/2-z
1/2+x,-y,1/2+z

loop_
_atom_site_label
_atom_site_fract_x
_atom_site_fract_y
_atom_site_fract_z
? ? ? ?
